data_7028102
loop_
_publ_author_name
'Cui, Yong'
'Chen, Jiu-Tong'
'Long, De-Liang'
'Zheng, Fa-Kun'
'Cheng, Wen-Dan'
'Huang, Jin-Shun'

_publ_contact_author
;
Jin-Shun Huang
Fujian Institute of Research on the Structure of Matter, Chinese Academy
of Sciences, Fuzhou, 350002, P. R. China
;
_publ_section_title
;
 Preparation, structure and preliminary magnetic studies of tri- and
 tetra-nuclear cobalt--lanthanide carboxylate complexes
;
_journal_issue 18
_journal_name_full 'Journal of the Chemical Society, Dalton Transactions'
_journal_page_first 2955
_journal_paper_doi 10.1039/a804132f
_journal_year 1998
_chemical_formula_sum 'C48 H68 Co2 N3 Nd O15'
_chemical_formula_weight 1189.15
_chemical_name_systematic
;
 ?
;
_space_group_IT_number 2
_symmetry_cell_setting triclinic
_symmetry_space_group_name_Hall '-P 1'
_symmetry_space_group_name_H-M 'P -1'
_atom_sites_solution_hydrogens geom
_atom_sites_solution_primary direct
_atom_sites_solution_secondary difmap
_audit_creation_method SHELXL
_cell_angle_alpha 98.2090(10)
_cell_angle_beta 98.0830(10)
_cell_angle_gamma 117.24
_cell_formula_units_Z 2
_cell_length_a 11.9406(2)
_cell_length_b 12.6970(2)
_cell_length_c 22.14010(10)
_cell_measurement_reflns_used 7828
_cell_measurement_temperature 293(2)
_cell_measurement_theta_max 23.23
_cell_measurement_theta_min 1.86
_cell_volume 2871.77(7)
_computing_cell_refinement 'Siemens SMART & SAINT'
_computing_data_collection 'Siemens SMART'
_computing_data_reduction 'Siemens XPREP'
_computing_molecular_graphics 'Siemens SHELXTL'
_computing_publication_material 'Siemens SHELXTL'
_computing_structure_refinement 'Siemens SHELXTL'
_computing_structure_solution 'Siemens SHELXTL'
_diffrn_ambient_temperature 293(2)
_diffrn_measurement_device 'Siemens SMART CCD'
_diffrn_measurement_method \w
_diffrn_radiation_monochromator graphite
_diffrn_radiation_source 'fine-focus sealed tube'
_diffrn_radiation_type MoK\a
_diffrn_radiation_wavelength 0.71073
_diffrn_reflns_av_R_equivalents 0.0230
_diffrn_reflns_av_sigmaI/netI 0.0495
_diffrn_reflns_limit_h_max 13
_diffrn_reflns_limit_h_min -13
_diffrn_reflns_limit_k_max 13
_diffrn_reflns_limit_k_min -14
_diffrn_reflns_limit_l_max 21
_diffrn_reflns_limit_l_min -24
_diffrn_reflns_number 11281
_diffrn_reflns_theta_max 23.23
_diffrn_reflns_theta_min 1.86
_diffrn_standards_decay_% none
_diffrn_standards_interval_count none
_diffrn_standards_interval_time none
_diffrn_standards_number none
_exptl_absorpt_coefficient_mu 1.522
_exptl_absorpt_correction_T_max 1.0000
_exptl_absorpt_correction_T_min 0.7403
_exptl_absorpt_correction_type empirical
_exptl_crystal_colour 'redish brown'
_exptl_crystal_density_diffrn 1.375
_exptl_crystal_description prism'
_exptl_crystal_F_000 1222
_exptl_crystal_size_max 0.50
_exptl_crystal_size_mid 0.30
_exptl_crystal_size_min 0.10
_refine_diff_density_max 0.646
_refine_diff_density_min -0.618
_refine_diff_density_rms 0.063
_refine_ls_extinction_method none
_refine_ls_goodness_of_fit_all 1.036
_refine_ls_goodness_of_fit_obs 1.047
_refine_ls_hydrogen_treatment constr
_refine_ls_matrix_type full
_refine_ls_number_parameters 748
_refine_ls_number_reflns 7994
_refine_ls_number_restraints 32
_refine_ls_restrained_S_all 1.035
_refine_ls_restrained_S_obs 1.045
_refine_ls_R_factor_all 0.0537
_refine_ls_R_factor_obs 0.0376
_refine_ls_shift/esd_max -0.001
_refine_ls_shift/esd_mean 0.000
_refine_ls_structure_factor_coef Fsqd
_refine_ls_weighting_details 'w=1/[\s^2^(Fo^2^)+(0.0255P)^2^+3.2370P] where P=(Fo^2^+2Fc^2^)/3'
_refine_ls_weighting_scheme calc
_refine_ls_wR_factor_all 0.0904
_refine_ls_wR_factor_obs 0.0814
_reflns_number_observed 6505
_reflns_number_total 7994
_reflns_observed_criterion >2sigma(I)
_cod_data_source_file f804132sup1.cif
_cod_data_source_block cond-compound1
_cod_depositor_comments
;
The following automatic conversions were performed:

'_refine_ls_weighting_scheme' value 'calc
w=1/[\s^2^(Fo^2^)+(0.0255P)^2^+3.2370P] where P=(Fo^2^+2Fc^2^)/3' was
changed to 'calc'. New tag '_refine_ls_weighting_details' was
created. The value of the new tag was set to
'w=1/[\s^2^(Fo^2^)+(0.0255P)^2^+3.2370P] where P=(Fo^2^+2Fc^2^)/3'.

Automatic conversion script
Id: cif_fix_values 3143 2015-03-26 13:38:13Z robertas 
;
_cod_original_cell_volume 2871.74(7)
_cod_original_sg_symbol_H-M P-1
_cod_database_code 7028102

loop_
_symmetry_equiv_pos_as_xyz
'x, y, z'
'-x, -y, -z'

loop_
_atom_site_aniso_label
_atom_site_aniso_U_11
_atom_site_aniso_U_22
_atom_site_aniso_U_33
_atom_site_aniso_U_23
_atom_site_aniso_U_13
_atom_site_aniso_U_12
Nd 0.0538(2) 0.0560(2) 0.0450(2) 0.01225(12) 0.01899(12) 0.02777(13)
Co1 0.0598(4) 0.0596(4) 0.0474(4) 0.0126(3) 0.0203(3) 0.0287(3)
Co2 0.0640(4) 0.0678(5) 0.0494(4) 0.0154(3) 0.0106(3) 0.0240(4)
O1 0.078(3) 0.075(3) 0.070(3) 0.009(2) 0.007(2) 0.027(2)
O2 0.067(2) 0.089(3) 0.076(3) 0.031(2) 0.034(2) 0.036(2)
O3 0.055(3) 0.144(5) 0.177(6) 0.025(4) 0.014(3) 0.005(3)
O11 0.103(3) 0.083(3) 0.058(2) 0.012(2) 0.038(2) 0.055(2)
O12 0.095(3) 0.057(2) 0.060(2) 0.016(2) 0.027(2) 0.039(2)
O21 0.077(3) 0.073(3) 0.073(3) 0.019(2) 0.024(2) 0.012(2)
O22 0.070(2) 0.070(2) 0.048(2) 0.006(2) 0.016(2) 0.026(2)
O31 0.080(3) 0.103(3) 0.089(3) 0.046(3) 0.031(2) 0.055(2)
O32 0.067(2) 0.081(2) 0.066(2) 0.025(2) 0.031(2) 0.038(2)
O41 0.079(3) 0.064(2) 0.075(2) 0.025(2) 0.009(2) 0.033(2)
O42 0.090(3) 0.065(2) 0.063(2) 0.013(2) -0.002(2) 0.023(2)
O51 0.088(3) 0.072(2) 0.050(2) 0.007(2) 0.023(2) 0.043(2)
O52 0.105(3) 0.090(3) 0.059(2) 0.019(2) 0.018(2) 0.056(3)
O61 0.062(3) 0.135(4) 0.097(3) 0.036(3) 0.027(2) 0.059(3)
O62 0.081(3) 0.144(4) 0.077(3) 0.038(3) 0.034(2) 0.041(3)
N 0.070(4) 0.089(4) 0.094(4) 0.035(3) 0.016(3) 0.029(3)
N1 0.055(2) 0.072(3) 0.051(2) 0.019(2) 0.018(2) 0.033(2)
N2 0.066(3) 0.064(3) 0.061(3) 0.007(2) 0.002(2) 0.024(2)
C11 0.047(3) 0.059(3) 0.054(3) 0.000(3) 0.013(2) 0.028(3)
C12 0.079(4) 0.064(4) 0.081(4) 0.002(3) 0.031(3) 0.037(3)
C13 0.261(35) 0.131(20) 0.103(15) -0.046(16) -0.003(20) 0.135(22)
C14 0.228(34) 0.277(37) 0.228(42) -0.113(29) -0.075(28) 0.222(32)
C15 0.243(33) 0.037(9) 0.293(41) 0.007(16) 0.183(31) 0.029(13)
C13A 0.095(13) 0.080(13) 0.128(19) -0.022(12) -0.007(12) 0.041(10)
C14A 0.082(11) 0.053(8) 0.116(15) -0.003(8) 0.036(11) 0.036(7)
C15A 0.291(39) 0.150(20) 0.185(23) 0.125(19) 0.162(25) 0.164(25)
C21 0.054(3) 0.064(3) 0.054(3) 0.006(3) 0.013(3) 0.021(3)
C22 0.063(4) 0.074(4) 0.067(4) -0.008(3) 0.013(3) 0.009(3)
C23 0.151(8) 0.127(7) 0.172(9) -0.059(6) -0.011(7) 0.081(6)
C24 0.100(6) 0.100(6) 0.169(8) -0.042(6) 0.053(6) -0.027(5)
C25 0.163(8) 0.153(8) 0.065(5) -0.020(5) -0.008(5) 0.021(6)
C31 0.052(3) 0.063(3) 0.052(3) 0.012(3) 0.011(2) 0.033(3)
C32 0.058(10) 0.075(11) 0.039(13) -0.013(11) -0.008(9) 0.040(9)
C33 0.091(11) 0.078(10) 0.066(8) -0.001(7) 0.042(8) 0.044(9)
C34 0.105(28) 0.236(43) 0.307(44) -0.005(32) -0.016(25) 0.128(31)
C35 0.309(43) 0.226(31) 0.122(18) 0.094(19) 0.115(23) 0.233(34)
C32A 0.055(12) 0.105(15) 0.050(13) -0.029(10) -0.016(9) 0.048(12)
C33A 0.233(39) 0.254(45) 0.239(50) -0.084(38) -0.032(33) 0.190(37)
C34A 0.045(9) 0.116(12) 0.082(11) -0.009(9) 0.022(8) 0.027(9)
C35A 0.103(14) 0.203(26) 0.254(32) 0.165(25) 0.076(19) 0.120(18)
C41 0.059(3) 0.053(3) 0.064(3) 0.017(3) 0.017(3) 0.023(3)
C42 0.071(4) 0.057(3) 0.102(5) 0.017(3) 0.000(3) 0.028(3)
C43 0.108(6) 0.110(6) 0.269(13) -0.049(7) -0.005(7) 0.062(6)
C44 0.273(13) 0.076(5) 0.163(9) 0.064(6) 0.014(9) 0.018(7)
C45 0.088(5) 0.073(4) 0.142(7) -0.004(4) -0.029(5) 0.024(4)
C51 0.070(3) 0.055(3) 0.053(3) 0.008(3) 0.025(3) 0.020(3)
C52 0.126(6) 0.081(4) 0.066(4) 0.009(3) 0.041(4) 0.060(4)
C53 0.281(53) 0.202(32) 0.156(22) 0.086(22) 0.168(30) 0.186(40)
C54 0.247(38) 0.300(46) 0.150(22) -0.034(34) -0.003(29) 0.250(39)
C55 0.290(42) 0.067(12) 0.292(49) -0.056(17) 0.218(41) 0.009(16)
C53A 0.199(35) 0.149(22) 0.399(72) 0.139(34) 0.232(45) 0.113(24)
C54A 0.258(41) 0.135(21) 0.126(22) 0.037(20) 0.085(28) 0.148(25)
C55A 0.152(23) 0.230(41) 0.154(24) -0.096(24) -0.005(21) 0.122(28)
C61 0.066(4) 0.097(4) 0.078(4) 0.032(4) 0.030(3) 0.040(3)
C62 0.050(9) 0.125(20) 0.072(14) 0.033(13) 0.019(8) 0.043(11)
C63 0.084(15) 0.197(27) 0.097(16) 0.091(19) 0.043(12) 0.096(16)
C64 0.070(11) 0.140(16) 0.128(15) 0.044(14) 0.029(10) 0.057(12)
C65 0.121(17) 0.196(25) 0.081(12) 0.019(12) 0.026(10) 0.107(17)
C62A 0.057(12) 0.110(16) 0.059(10) 0.016(10) 0.024(9) 0.043(10)
C63A 0.140(25) 0.202(31) 0.165(27) 0.087(21) 0.128(22) 0.105(22)
C64A 0.055(9) 0.208(22) 0.142(16) 0.012(18) 0.037(10) 0.013(13)
C65A 0.239(42) 0.217(33) 0.222(39) 0.138(29) 0.164(32) 0.192(35)
C81 0.050(3) 0.083(4) 0.051(3) 0.009(3) 0.009(2) 0.027(3)
C82 0.065(3) 0.113(5) 0.042(3) 0.014(3) 0.017(3) 0.041(4)
C83 0.066(4) 0.126(6) 0.059(4) 0.047(4) 0.025(3) 0.053(4)
C84 0.050(3) 0.097(4) 0.064(4) 0.039(3) 0.022(3) 0.044(3)
C85 0.078(4) 0.115(6) 0.111(5) 0.072(5) 0.046(4) 0.061(4)
C86 0.091(5) 0.085(5) 0.152(7) 0.062(5) 0.052(5) 0.055(4)
C87 0.113(5) 0.085(5) 0.115(6) 0.043(4) 0.047(4) 0.063(4)
C88 0.095(4) 0.086(4) 0.083(4) 0.039(4) 0.042(3) 0.057(4)
C89 0.049(3) 0.077(4) 0.061(3) 0.029(3) 0.020(2) 0.038(3)
C91 0.074(4) 0.084(4) 0.074(4) 0.000(3) 0.000(3) 0.034(3)
C92 0.090(5) 0.115(6) 0.092(5) -0.013(5) -0.017(4) 0.061(5)
C93 0.140(7) 0.096(5) 0.067(4) 0.004(4) -0.008(5) 0.065(5)
C94 0.099(5) 0.068(4) 0.062(4) 0.004(3) -0.005(4) 0.036(4)
C95 0.140(7) 0.084(5) 0.059(4) 0.033(3) 0.014(4) 0.046(5)
C96 0.133(7) 0.102(6) 0.083(5) 0.038(4) 0.025(5) 0.030(5)
C97 0.103(5) 0.123(6) 0.080(5) 0.040(4) 0.025(4) 0.029(5)
C98 0.077(4) 0.102(5) 0.067(4) 0.034(4) 0.013(3) 0.026(4)
C99 0.087(4) 0.053(3) 0.044(3) 0.010(2) -0.002(3) 0.020(3)

loop_
_atom_site_label
_atom_site_type_symbol
_atom_site_fract_x
_atom_site_fract_y
_atom_site_fract_z
_atom_site_U_iso_or_equiv
_atom_site_thermal_displace_type
_atom_site_occupancy
_atom_site_calc_flag
_atom_site_refinement_flags
_atom_site_disorder_group
Nd Nd 0.37666(3) 0.33104(2) 0.259589(12) 0.05032(10) Uani 1 d . .
Co1 Co 0.25648(6) 0.17326(6) 0.40250(3) 0.0549(2) Uani 1 d . .
Co2 Co 0.19080(7) 0.33401(6) 0.09153(3) 0.0638(2) Uani 1 d . .
O1 O 0.5891(4) 0.5109(3) 0.3281(2) 0.0804(11) Uani 1 d . .
O2 O 0.6073(4) 0.4074(4) 0.2472(2) 0.0750(10) Uani 1 d . .
O3 O 0.7793(5) 0.5612(5) 0.3093(3) 0.146(2) Uani 1 d . .
O11 O 0.3234(4) 0.4042(3) 0.3491(2) 0.0757(10) Uani 1 d . .
O12 O 0.2685(4) 0.3311(3) 0.4304(2) 0.0688(9) Uani 1 d . .
O21 O 0.2152(4) 0.1320(3) 0.2611(2) 0.0836(11) Uani 1 d . .
O22 O 0.1136(3) 0.0527(3) 0.3322(2) 0.0666(9) Uani 1 d . .
O31 O 0.4725(4) 0.2523(4) 0.3294(2) 0.0819(11) Uani 1 d . .
O32 O 0.4011(3) 0.1439(3) 0.3974(2) 0.0678(9) Uani 1 d . .
O41 O 0.4164(3) 0.4953(3) 0.2081(2) 0.0733(10) Uani 1 d . .
O42 O 0.3089(4) 0.5081(3) 0.1234(2) 0.0812(11) Uani 1 d . .
O51 O 0.3554(3) 0.2227(3) 0.1576(2) 0.0685(9) Uani 1 d . .
O52 O 0.2590(4) 0.2270(4) 0.0658(2) 0.0815(11) Uani 1 d . .
O61 O 0.1675(4) 0.3093(4) 0.2146(2) 0.0919(13) Uani 1 d . .
O62 O 0.0386(4) 0.2803(4) 0.1268(2) 0.1031(14) Uani 1 d . .
N N 0.6620(5) 0.4968(5) 0.2959(3) 0.0871(15) Uani 1 d . .
N1 N 0.2099(4) 0.1098(4) 0.4820(2) 0.0576(10) Uani 1 d . .
N2 N 0.1043(4) 0.3470(4) 0.0060(2) 0.0692(12) Uani 1 d . .
C11 C 0.3017(4) 0.4153(4) 0.4017(2) 0.0537(12) Uani 1 d . .
C12 C 0.3138(6) 0.5355(5) 0.4339(3) 0.074(2) Uani 1 d . .
C13 C 0.3436(27) 0.5389(20) 0.5085(11) 0.163(11) Uani 0.50 d P 1
H13A H 0.4271(27) 0.5451(20) 0.5212(11) 0.195 Uiso 0.50 calc PR 1
H13B H 0.2783(27) 0.4656(20) 0.5162(11) 0.195 Uiso 0.50 calc PR 1
H13C H 0.3429(27) 0.6081(20) 0.5321(11) 0.195 Uiso 0.50 calc PR 1
C14 C 0.1907(36) 0.5265(34) 0.4210(18) 0.238(26) Uani 0.50 d P 1
H14A H 0.1286(36) 0.4530(34) 0.4299(18) 0.285 Uiso 0.50 calc PR 1
H14B H 0.1662(36) 0.5248(34) 0.3775(18) 0.285 Uiso 0.50 calc PR 1
H14C H 0.1931(36) 0.5955(34) 0.4466(18) 0.285 Uiso 0.50 calc PR 1
C15 C 0.4270(29) 0.6329(15) 0.4257(16) 0.197(16) Uani 0.50 d P 1
H15A H 0.4994(29) 0.6199(15) 0.4374(16) 0.237 Uiso 0.50 calc PR 1
H15B H 0.4427(29) 0.7079(15) 0.4516(16) 0.237 Uiso 0.50 calc PR 1
H15C H 0.4159(29) 0.6373(15) 0.3825(16) 0.237 Uiso 0.50 calc PR 1
C13A C 0.4197(19) 0.5988(18) 0.4901(11) 0.111(7) Uani 0.50 d P 2
H13D H 0.4981(19) 0.6058(18) 0.4801(11) 0.133 Uiso 0.50 calc PR 2
H13E H 0.3993(19) 0.5535(18) 0.5219(11) 0.133 Uiso 0.50 calc PR 2
H13F H 0.4313(19) 0.6787(18) 0.5053(11) 0.133 Uiso 0.50 calc PR 2
C14A C 0.1867(22) 0.5201(17) 0.4449(13) 0.084(6) Uani 0.50 d P 2
H14D H 0.1213(22) 0.4781(17) 0.4064(13) 0.100 Uiso 0.50 calc PR 2
H14E H 0.1946(22) 0.5987(17) 0.4594(13) 0.100 Uiso 0.50 calc PR 2
H14F H 0.1626(22) 0.4735(17) 0.4760(13) 0.100 Uiso 0.50 calc PR 2
C15A C 0.3443(31) 0.6288(22) 0.3856(12) 0.164(14) Uani 0.50 d P 2
H15D H 0.2767(31) 0.5905(22) 0.3478(12) 0.197 Uiso 0.50 calc PR 2
H15E H 0.4258(31) 0.6468(22) 0.3754(12) 0.197 Uiso 0.50 calc PR 2
H15F H 0.3481(31) 0.7030(22) 0.4055(12) 0.197 Uiso 0.50 calc PR 2
C21 C 0.1307(5) 0.0465(5) 0.2772(2) 0.0614(13) Uani 1 d . .
C22 C 0.0477(5) -0.0764(5) 0.2293(3) 0.081(2) Uani 1 d . .
C23 C 0.1271(9) -0.1423(8) 0.2326(4) 0.161(4) Uani 1 d . .
H23A H 0.2078(9) -0.0950(8) 0.2218(4) 0.193 Uiso 1 calc R .
H23B H 0.0796(9) -0.2207(8) 0.2037(4) 0.193 Uiso 1 calc R .
H23C H 0.1438(9) -0.1527(8) 0.2744(4) 0.193 Uiso 1 calc R .
C24 C -0.0787(7) -0.1493(7) 0.2460(4) 0.160(4) Uani 1 d . .
H24A H -0.0625(7) -0.1607(7) 0.2876(4) 0.192 Uiso 1 calc R .
H24B H -0.1272(7) -0.2272(7) 0.2167(4) 0.192 Uiso 1 calc R .
H24C H -0.1274(7) -0.1065(7) 0.2444(4) 0.192 Uiso 1 calc R .
C25 C 0.0250(9) -0.0572(8) 0.1642(3) 0.159(4) Uani 1 d . .
H25A H 0.1068(9) -0.0105(8) 0.1543(3) 0.191 Uiso 1 calc R .
H25B H -0.0232(9) -0.0141(8) 0.1623(3) 0.191 Uiso 1 calc R .
H25C H -0.0231(9) -0.1347(8) 0.1346(3) 0.191 Uiso 1 calc R .
C31 C 0.4739(5) 0.1798(5) 0.3607(2) 0.0540(12) Uani 1 d D .
C32 C 0.5595(22) 0.1241(21) 0.3476(9) 0.060(6) Uani 0.50 d PD 1
C33 C 0.5539(23) 0.0927(20) 0.2796(9) 0.077(5) Uani 0.50 d PD 1
H33A H 0.4685(23) 0.0286(20) 0.2581(9) 0.092 Uiso 0.50 calc PR 1
H33B H 0.6158(23) 0.0660(20) 0.2739(9) 0.092 Uiso 0.50 calc PR 1
H33C H 0.5737(23) 0.1633(20) 0.2628(9) 0.092 Uiso 0.50 calc PR 1
C34 C 0.6944(26) 0.2242(31) 0.3782(18) 0.213(22) Uani 0.50 d PD 1
H34A H 0.7023(26) 0.2474(31) 0.4224(18) 0.255 Uiso 0.50 calc PR 1
H34B H 0.7126(26) 0.2932(31) 0.3602(18) 0.255 Uiso 0.50 calc PR 1
H34C H 0.7549(26) 0.1961(31) 0.3714(18) 0.255 Uiso 0.50 calc PR 1
C35 C 0.5278(30) 0.0146(24) 0.3745(11) 0.164(15) Uani 0.50 d PD 1
H35A H 0.5318(30) 0.0358(24) 0.4184(11) 0.197 Uiso 0.50 calc PR 1
H35B H 0.5891(30) -0.0130(24) 0.3690(11) 0.197 Uiso 0.50 calc PR 1
H35C H 0.4421(30) -0.0493(24) 0.3533(11) 0.197 Uiso 0.50 calc PR 1
C32A C 0.5846(20) 0.1476(22) 0.3648(12) 0.075(8) Uani 0.50 d PD 2
C33A C 0.5487(41) 0.0682(36) 0.3002(15) 0.239(25) Uani 0.50 d PD 2
H33D H 0.5493(41) 0.1144(36) 0.2694(15) 0.287 Uiso 0.50 calc PR 2
H33E H 0.4637(41) -0.0004(36) 0.2933(15) 0.287 Uiso 0.50 calc PR 2
H33F H 0.6103(41) 0.0401(36) 0.2968(15) 0.287 Uiso 0.50 calc PR 2
C34A C 0.7141(20) 0.2605(23) 0.3738(10) 0.089(6) Uani 0.50 d PD 2
H34D H 0.7098(20) 0.3019(23) 0.3412(10) 0.107 Uiso 0.50 calc PR 2
H34E H 0.7800(20) 0.2375(23) 0.3719(10) 0.107 Uiso 0.50 calc PR 2
H34F H 0.7346(20) 0.3137(23) 0.4139(10) 0.107 Uiso 0.50 calc PR 2
C35A C 0.5848(21) 0.0786(24) 0.4145(12) 0.151(12) Uani 0.50 d PD 2
H35D H 0.6078(21) 0.1311(24) 0.4552(12) 0.182 Uiso 0.50 calc PR 2
H35E H 0.6467(21) 0.0507(24) 0.4119(12) 0.182 Uiso 0.50 calc PR 2
H35F H 0.5001(21) 0.0099(24) 0.4082(12) 0.182 Uiso 0.50 calc PR 2
C41 C 0.3892(5) 0.5550(4) 0.1756(3) 0.0596(13) Uani 1 d . .
C42 C 0.4529(6) 0.6924(5) 0.1991(3) 0.081(2) Uani 1 d . .
C43 C 0.3510(8) 0.7179(7) 0.2201(5) 0.175(5) Uani 1 d . .
H43A H 0.2774(8) 0.6867(7) 0.1854(5) 0.210 Uiso 1 calc R .
H43B H 0.3859(8) 0.8043(7) 0.2345(5) 0.210 Uiso 1 calc R .
H43C H 0.3247(8) 0.6790(7) 0.2536(5) 0.210 Uiso 1 calc R .
C44 C 0.4911(11) 0.7556(7) 0.1469(5) 0.198(5) Uani 1 d . .
H44A H 0.4166(11) 0.7238(7) 0.1127(5) 0.237 Uiso 1 calc R .
H44B H 0.5567(11) 0.7417(7) 0.1328(5) 0.237 Uiso 1 calc R .
H44C H 0.5243(11) 0.8415(7) 0.1620(5) 0.237 Uiso 1 calc R .
C45 C 0.5678(6) 0.7409(6) 0.2529(4) 0.117(3) Uani 1 d . .
H45A H 0.5424(6) 0.7000(6) 0.2859(4) 0.140 Uiso 1 calc R .
H45B H 0.6013(6) 0.8268(6) 0.2682(4) 0.140 Uiso 1 calc R .
H45C H 0.6336(6) 0.7270(6) 0.2390(4) 0.140 Uiso 1 calc R .
C51 C 0.3245(5) 0.1924(4) 0.0991(3) 0.0626(14) Uani 1 d . .
C52 C 0.3699(7) 0.1107(6) 0.0647(3) 0.086(2) Uani 1 d . .
C53 C 0.4176(40) 0.1661(36) 0.0108(15) 0.167(19) Uani 0.50 d P 1
H53A H 0.4960(40) 0.2425(36) 0.0271(15) 0.200 Uiso 0.50 calc PR 1
H53B H 0.3527(40) 0.1790(36) -0.0125(15) 0.200 Uiso 0.50 calc PR 1
H53C H 0.4343(40) 0.1116(36) -0.0164(15) 0.200 Uiso 0.50 calc PR 1
C54 C 0.4809(37) 0.1144(38) 0.1094(15) 0.200(21) Uani 0.50 d P 1
H54A H 0.5517(37) 0.1964(38) 0.1223(15) 0.240 Uiso 0.50 calc PR 1
H54B H 0.5085(37) 0.0620(38) 0.0885(15) 0.240 Uiso 0.50 calc PR 1
H54C H 0.4526(37) 0.0873(38) 0.1455(15) 0.240 Uiso 0.50 calc PR 1
C55 C 0.2492(39) -0.0070(24) 0.0385(21) 0.242(29) Uani 0.50 d P 1
H55A H 0.1884(39) 0.0052(24) 0.0112(21) 0.291 Uiso 0.50 calc PR 1
H55B H 0.2126(39) -0.0386(24) 0.0721(21) 0.291 Uiso 0.50 calc PR 1
H55C H 0.2685(39) -0.0639(24) 0.0151(21) 0.291 Uiso 0.50 calc PR 1
C53A C 0.4890(40) 0.1845(33) 0.0443(23) 0.211(26) Uani 0.50 d P 2
H53D H 0.5537(40) 0.2457(33) 0.0797(23) 0.253 Uiso 0.50 calc PR 2
H53E H 0.4699(40) 0.2229(33) 0.0131(23) 0.253 Uiso 0.50 calc PR 2
H53F H 0.5207(40) 0.1327(33) 0.0268(23) 0.253 Uiso 0.50 calc PR 2
C54A C 0.3907(37) 0.0322(27) 0.1047(15) 0.147(13) Uani 0.50 d P 2
H54D H 0.4547(37) 0.0830(27) 0.1427(15) 0.176 Uiso 0.50 calc PR 2
H54E H 0.4200(37) -0.0170(27) 0.0822(15) 0.176 Uiso 0.50 calc PR 2
H54F H 0.3107(37) -0.0196(27) 0.1148(15) 0.176 Uiso 0.50 calc PR 2
C55A C 0.2710(30) 0.0169(33) 0.0104(15) 0.188(20) Uani 0.50 d P 2
H55D H 0.1936(30) -0.0311(33) 0.0236(15) 0.226 Uiso 0.50 calc PR 2
H55E H 0.3028(30) -0.0348(33) -0.0070(15) 0.226 Uiso 0.50 calc PR 2
H55F H 0.2520(30) 0.0554(33) -0.0208(15) 0.226 Uiso 0.50 calc PR 2
C61 C 0.0614(6) 0.2873(6) 0.1851(3) 0.077(2) Uani 1 d D .
C62 C -0.0346(17) 0.2949(20) 0.2245(10) 0.080(7) Uani 0.50 d PD 1
C63 C -0.0346(31) 0.2320(45) 0.2781(16) 0.106(11) Uani 0.50 d PD 1
H63A H -0.0604(31) 0.1481(45) 0.2613(16) 0.127 Uiso 0.50 calc PR 1
H63B H -0.0944(31) 0.2364(45) 0.3018(16) 0.127 Uiso 0.50 calc PR 1
H63C H 0.0508(31) 0.2717(45) 0.3049(16) 0.127 Uiso 0.50 calc PR 1
C64 C -0.1689(15) 0.2390(19) 0.1793(9) 0.109(6) Uani 0.50 d PD 1
H64A H -0.1627(15) 0.2824(19) 0.1467(9) 0.130 Uiso 0.50 calc PR 1
H64B H -0.2293(15) 0.2450(19) 0.2021(9) 0.130 Uiso 0.50 calc PR 1
H64C H -0.1984(15) 0.1549(19) 0.1610(9) 0.130 Uiso 0.50 calc PR 1
C65 C 0.0070(23) 0.4271(21) 0.2543(10) 0.122(9) Uani 0.50 d PD 1
H65A H 0.0083(23) 0.4704(21) 0.2220(10) 0.146 Uiso 0.50 calc PR 1
H65B H 0.0920(23) 0.4647(21) 0.2814(10) 0.146 Uiso 0.50 calc PR 1
H65C H -0.0532(23) 0.4294(21) 0.2783(10) 0.146 Uiso 0.50 calc PR 1
C62A C -0.0613(16) 0.2450(20) 0.2112(11) 0.074(6) Uani 0.50 d PD 2
C63A C -0.0411(38) 0.2036(53) 0.2701(19) 0.145(15) Uani 0.50 d PD 2
H63D H -0.0359(38) 0.1302(53) 0.2598(19) 0.174 Uiso 0.50 calc PR 2
H63E H -0.1125(38) 0.1882(53) 0.2894(19) 0.174 Uiso 0.50 calc PR 2
H63F H 0.0379(38) 0.2659(53) 0.2986(19) 0.174 Uiso 0.50 calc PR 2
C64A C -0.1821(14) 0.1364(20) 0.1684(10) 0.158(9) Uani 0.50 d PD 2
H64D H -0.2015(14) 0.1560(20) 0.1293(10) 0.189 Uiso 0.50 calc PR 2
H64E H -0.2536(14) 0.1167(20) 0.1881(10) 0.189 Uiso 0.50 calc PR 2
H64F H -0.1677(14) 0.0678(20) 0.1607(10) 0.189 Uiso 0.50 calc PR 2
C65A C -0.0710(30) 0.3607(25) 0.2220(14) 0.171(15) Uani 0.50 d PD 2
H65D H -0.0838(30) 0.3818(25) 0.1826(14) 0.205 Uiso 0.50 calc PR 2
H65E H 0.0075(30) 0.4256(25) 0.2497(14) 0.205 Uiso 0.50 calc PR 2
H65F H -0.1429(30) 0.3480(25) 0.2405(14) 0.205 Uiso 0.50 calc PR 2
C81 C 0.2228(5) 0.1871(5) 0.5326(2) 0.0647(14) Uani 1 d . .
H81A H 0.2590(5) 0.2692(5) 0.5320(2) 0.078 Uiso 1 calc R .
C82 C 0.1856(5) 0.1534(6) 0.5867(2) 0.074(2) Uani 1 d . .
H82A H 0.1984(5) 0.2116(6) 0.6216(2) 0.089 Uiso 1 calc R .
C83 C 0.1307(5) 0.0348(7) 0.5873(3) 0.077(2) Uani 1 d . .
H83A H 0.1036(5) 0.0104(7) 0.6228(3) 0.093 Uiso 1 calc R .
C84 C 0.1137(5) -0.0525(6) 0.5355(3) 0.0639(14) Uani 1 d . .
C85 C 0.0535(6) -0.1793(7) 0.5322(4) 0.088(2) Uani 1 d . .
H85A H 0.0212(6) -0.2084(7) 0.5658(4) 0.105 Uiso 1 calc R .
C86 C 0.0424(6) -0.2582(7) 0.4810(4) 0.098(2) Uani 1 d . .
H86A H 0.0023(6) -0.3411(7) 0.4798(4) 0.118 Uiso 1 calc R .
C87 C 0.0900(7) -0.2179(6) 0.4301(3) 0.094(2) Uani 1 d . .
H87A H 0.0826(7) -0.2733(6) 0.3953(3) 0.112 Uiso 1 calc R .
C88 C 0.1471(6) -0.0969(5) 0.4315(3) 0.079(2) Uani 1 d . .
H88A H 0.1794(6) -0.0701(5) 0.3975(3) 0.094 Uiso 1 calc R .
C89 C 0.1585(4) -0.0114(5) 0.4833(2) 0.0571(13) Uani 1 d . .
C91 C -0.0140(6) 0.3305(5) -0.0016(3) 0.083(2) Uani 1 d . .
H91A H -0.0621(6) 0.2978(5) 0.0270(3) 0.100 Uiso 1 calc R .
C92 C -0.0718(7) 0.3613(7) -0.0529(4) 0.103(2) Uani 1 d . .
H92A H -0.1556(7) 0.3498(7) -0.0577(4) 0.124 Uiso 1 calc R .
C93 C 0.0023(9) 0.4084(6) -0.0940(3) 0.103(2) Uani 1 d . .
H93A H -0.0327(9) 0.4299(6) -0.1272(3) 0.124 Uiso 1 calc R .
C94 C 0.1256(7) 0.4255(5) -0.0888(3) 0.083(2) Uani 1 d . .
C95 C 0.2036(9) 0.4722(6) -0.1320(3) 0.097(2) Uani 1 d . .
H95A H 0.1722(9) 0.4947(6) -0.1658(3) 0.117 Uiso 1 calc R .
C96 C 0.3214(9) 0.4833(7) -0.1236(4) 0.115(3) Uani 1 d . .
H96A H 0.3720(9) 0.5142(7) -0.1518(4) 0.139 Uiso 1 calc R .
C97 C 0.3695(7) 0.4502(7) -0.0746(3) 0.111(2) Uani 1 d . .
H97A H 0.4519(7) 0.4582(7) -0.0702(3) 0.133 Uiso 1 calc R .
C98 C 0.2983(6) 0.4051(6) -0.0316(3) 0.088(2) Uani 1 d . .
H98A H 0.3327(6) 0.3829(6) 0.0015(3) 0.105 Uiso 1 calc R .
C99 C 0.1757(6) 0.3927(5) -0.0375(2) 0.070(2) Uani 1 d . .

loop_
_atom_type_symbol
_atom_type_description
_atom_type_scat_dispersion_real
_atom_type_scat_dispersion_imag
_atom_type_scat_source
C C 0.0033 0.0016 'International Tables Vol C Tables 4.2.6.8 and 6.1.1.4'
H H 0.0000 0.0000 'International Tables Vol C Tables 4.2.6.8 and 6.1.1.4'
N N 0.0061 0.0033 'International Tables Vol C Tables 4.2.6.8 and 6.1.1.4'
O O 0.0106 0.0060 'International Tables Vol C Tables 4.2.6.8 and 6.1.1.4'
Co Co 0.3494 0.9721 'International Tables Vol C Tables 4.2.6.8 and 6.1.1.4'
Nd Nd -0.1943 3.0179 'International Tables Vol C Tables 4.2.6.8 and 6.1.1.4'

loop_
_geom_angle_atom_site_label_1
_geom_angle_atom_site_label_2
_geom_angle_atom_site_label_3
_geom_angle
O11 Nd O21 87.14(13)
O11 Nd O31 84.66(13)
O21 Nd O31 71.66(14)
O11 Nd O51 161.21(13)
O21 Nd O51 80.27(13)
O31 Nd O51 104.27(13)
O11 Nd O41 99.03(13)
O21 Nd O41 142.69(13)
O31 Nd O41 145.28(13)
O51 Nd O41 83.13(12)
O11 Nd O61 78.33(14)
O21 Nd O61 72.61(15)
O31 Nd O61 140.95(14)
O51 Nd O61 84.60(13)
O41 Nd O61 72.74(13)
O11 Nd O2 123.58(14)
O21 Nd O2 130.34(14)
O31 Nd O2 73.63(12)
O51 Nd O2 75.12(13)
O41 Nd O2 75.79(12)
O61 Nd O2 144.24(13)
O11 Nd O1 73.85(14)
O21 Nd O1 140.57(13)
O31 Nd O1 72.41(13)
O51 Nd O1 124.40(13)
O41 Nd O1 75.53(12)
O61 Nd O1 133.33(14)
O2 Nd O1 50.17(13)
O11 Nd N 98.5(2)
O21 Nd N 141.79(14)
O31 Nd N 71.31(14)
O51 Nd N 100.0(2)
O41 Nd N 74.00(13)
O61 Nd N 145.58(15)
O2 Nd N 25.37(13)
O1 Nd N 24.81(13)
O32 Co1 O12 125.9(2)
O32 Co1 O22 105.79(15)
O12 Co1 O22 119.0(2)
O32 Co1 N1 99.56(15)
O12 Co1 N1 96.6(2)
O22 Co1 N1 105.2(2)
O52 Co2 O42 119.4(2)
O52 Co2 O62 122.2(2)
O42 Co2 O62 111.5(2)
O52 Co2 N2 103.0(2)
O42 Co2 N2 96.0(2)
O62 Co2 N2 96.7(2)
N O1 Nd 96.3(3)
N O2 Nd 96.8(3)
C11 O11 Nd 160.5(4)
C11 O12 Co1 126.2(3)
C21 O21 Nd 162.3(4)
C21 O22 Co1 119.5(3)
C31 O31 Nd 156.0(4)
C31 O32 Co1 124.8(3)
C41 O41 Nd 156.9(3)
C41 O42 Co2 124.3(3)
C51 O51 Nd 156.7(4)
C51 O52 Co2 129.3(3)
C61 O61 Nd 171.2(4)
C61 O62 Co2 114.7(4)
O3 N O1 123.5(6)
O3 N O2 119.8(6)
O1 N O2 116.7(5)
O3 N Nd 177.5(6)
O1 N Nd 58.9(3)
O2 N Nd 57.8(3)
C81 N1 C89 118.0(4)
C81 N1 Co1 119.0(4)
C89 N1 Co1 122.9(3)
C91 N2 C99 119.3(5)
C91 N2 Co2 118.3(4)
C99 N2 Co2 121.5(4)
O11 C11 O12 123.0(4)
O11 C11 C12 119.1(5)
O12 C11 C12 117.9(4)
C14 C12 C15 124.0(21)
C13A C12 C14A 113.5(14)
C14 C12 C11 108.3(15)
C15 C12 C11 109.4(9)
C13A C12 C11 112.6(9)
C14A C12 C11 111.6(9)
C14 C12 C13 104.3(19)
C15 C12 C13 104.8(17)
C11 C12 C13 104.2(8)
C13A C12 C15A 106.8(14)
C14A C12 C15A 101.6(13)
C11 C12 C15A 110.0(10)
O21 C21 O22 123.3(5)
O21 C21 C22 118.9(5)
O22 C21 C22 117.7(5)
C24 C22 C25 110.5(6)
C24 C22 C23 110.1(7)
C25 C22 C23 109.3(7)
C24 C22 C21 110.8(5)
C25 C22 C21 110.5(6)
C23 C22 C21 105.5(5)
O31 C31 O32 123.0(4)
O31 C31 C32 116.5(9)
O32 C31 C32 120.2(9)
O31 C31 C32A 119.7(10)
O32 C31 C32A 116.4(10)
C33 C32 C34 106.7(22)
C33 C32 C35 110.1(17)
C34 C32 C35 110.9(24)
C33 C32 C31 112.3(15)
C34 C32 C31 104.5(18)
C35 C32 C31 112.0(15)
C35A C32A C33A 111.1(23)
C35A C32A C34A 112.1(19)
C33A C32A C34A 109.3(24)
C35A C32A C31 111.9(16)
C33A C32A C31 101.0(20)
C34A C32A C31 110.9(17)
O41 C41 O42 123.4(5)
O41 C41 C42 119.5(5)
O42 C41 C42 117.1(5)
C45 C42 C44 110.2(6)
C45 C42 C43 109.7(6)
C44 C42 C43 107.4(7)
C45 C42 C41 112.2(5)
C44 C42 C41 111.0(6)
C43 C42 C41 106.2(5)
O51 C51 O52 123.5(5)
O51 C51 C52 119.2(6)
O52 C51 C52 117.3(5)
C55A C52 C53A 109.3(21)
C55A C52 C54A 100.6(18)
C53A C52 C54A 110.7(19)
C55 C52 C54 119.2(21)
C55 C52 C53 108.5(21)
C54 C52 C53 109.8(19)
C55A C52 C51 113.6(11)
C53A C52 C51 110.8(14)
C55 C52 C51 103.8(13)
C54A C52 C51 111.4(11)
C54 C52 C51 108.9(11)
C53 C52 C51 105.8(12)
O61 C61 O62 121.7(5)
O61 C61 C62A 124.5(11)
O62 C61 C62A 113.0(10)
O61 C61 C62 116.6(9)
O62 C61 C62 120.5(9)
C63 C62 C65 106.7(25)
C63 C62 C64 113.4(18)
C65 C62 C64 108.1(15)
C63 C62 C61 110.0(19)
C65 C62 C61 111.0(16)
C64 C62 C61 107.7(14)
C63A C62A C65A 113.9(28)
C63A C62A C64A 104.5(25)
C65A C62A C64A 113.3(21)
C63A C62A C61 109.7(21)
C65A C62A C61 100.7(17)
C64A C62A C61 115.0(14)
N1 C81 C82 124.0(6)
C83 C82 C81 118.3(6)
C82 C83 C84 120.9(5)
C83 C84 C89 117.7(5)
C83 C84 C85 123.9(6)
C89 C84 C85 118.4(6)
C86 C85 C84 120.7(6)
C85 C86 C87 121.2(6)
C88 C87 C86 119.4(7)
C87 C88 C89 121.4(6)
N1 C89 C88 120.2(5)
N1 C89 C84 121.0(5)
C88 C89 C84 118.8(5)
N2 C91 C92 122.2(7)
C93 C92 C91 116.8(7)
C92 C93 C94 123.3(7)
C93 C94 C99 116.6(7)
C93 C94 C95 124.2(7)
C99 C94 C95 119.1(7)
C96 C95 C94 119.8(7)
C95 C96 C97 121.3(8)
C96 C97 C98 121.2(8)
C97 C98 C99 120.1(6)
C98 C99 N2 119.8(5)
C98 C99 C94 118.5(6)
N2 C99 C94 121.6(6)

loop_
_geom_bond_atom_site_label_1
_geom_bond_atom_site_label_2
_geom_bond_distance
Nd O11 2.358(3)
Nd O21 2.385(4)
Nd O31 2.385(4)
Nd O51 2.385(3)
Nd O41 2.408(4)
Nd O61 2.428(4)
Nd O2 2.538(3)
Nd O1 2.565(4)
Nd N 2.977(6)
Co1 O32 1.940(3)
Co1 O12 1.943(3)
Co1 O22 1.964(3)
Co1 N1 2.081(4)
Co2 O52 1.939(4)
Co2 O42 1.948(4)
Co2 O62 1.948(4)
Co2 N2 2.092(4)
O1 N 1.257(6)
O2 N 1.284(6)
O3 N 1.218(6)
O11 C11 1.233(6)
O12 C11 1.256(6)
O21 C21 1.237(6)
O22 C21 1.260(6)
O31 C31 1.233(6)
O32 C31 1.252(6)
O41 C41 1.230(6)
O42 C41 1.257(6)
O51 C51 1.246(6)
O52 C51 1.262(6)
O61 C61 1.226(6)
O62 C61 1.262(7)
N1 C81 1.319(6)
N1 C89 1.377(6)
N2 C91 1.311(7)
N2 C99 1.389(7)
C11 C12 1.522(7)
C12 C14 1.41(4)
C12 C15 1.41(2)
C12 C13A 1.46(2)
C12 C14A 1.50(2)
C12 C13 1.63(2)
C12 C15A 1.66(2)
C21 C22 1.536(7)
C22 C24 1.500(8)
C22 C25 1.502(9)
C22 C23 1.525(9)
C31 C32 1.52(2)
C31 C32A 1.55(2)
C32 C33 1.49(2)
C32 C34 1.50(2)
C32 C35 1.50(2)
C32A C35A 1.50(2)
C32A C33A 1.51(2)
C32A C34A 1.51(2)
C41 C42 1.519(7)
C42 C45 1.495(8)
C42 C44 1.504(10)
C42 C43 1.510(9)
C51 C52 1.534(7)
C52 C55A 1.47(3)
C52 C53A 1.48(3)
C52 C55 1.48(3)
C52 C54A 1.50(3)
C52 C54 1.51(3)
C52 C53 1.52(3)
C61 C62A 1.54(2)
C61 C62 1.56(2)
C62 C63 1.52(2)
C62 C65 1.53(2)
C62 C64 1.54(2)
C62A C63A 1.50(2)
C62A C65A 1.51(2)
C62A C64A 1.52(2)
C81 C82 1.394(7)
C82 C83 1.342(8)
C83 C84 1.398(8)
C84 C89 1.408(7)
C84 C85 1.417(8)
C85 C86 1.349(9)
C86 C87 1.392(9)
C87 C88 1.359(8)
C88 C89 1.406(7)
C91 C92 1.439(9)
C92 C93 1.366(10)
C93 C94 1.372(9)
C94 C99 1.412(8)
C94 C95 1.428(9)
C95 C96 1.331(10)
C96 C97 1.364(10)
C97 C98 1.377(8)
C98 C99 1.384(8)
